data_2019758
loop_
_publ_author_name
'Wood, Matthew R.'
'Lalancette, Roger A.'
'Bernal, Ivan'

_publ_section_title
;
 Crystallographic investigations of select cathinones: emerging illicit
 street drugs known as `bath salts'
;
_journal_issue 1
_journal_name_full 'Acta Crystallographica Section C'
_journal_page_first
;
;
_journal_paper_doi 10.1107/S2053229614025637
_journal_volume 71
_journal_year 2015
_chemical_formula_iupac '(C16 H22 N O3) [Au Cl4]'
_chemical_formula_moiety 'C16 H22 N O3 +, Au Cl4 -'
_chemical_formula_sum 'C16 H22 Au Cl4 N O3'
_chemical_formula_weight 615.11
_chemical_name_systematic
;
1-(Benzo[<i>d</i>][1,3]dioxol-5-yl)-2-(pyrrolidin-1-ium-1-yl)pentan-1-one
tetrachloridoaurate
;
_space_group_crystal_system orthorhombic
_space_group_IT_number 19
_space_group_name_Hall 'P 2ac 2ab'
_space_group_name_H-M_alt 'P 21 21 21'
_symmetry_space_group_name_Hall 'P 2ac 2ab'
_symmetry_space_group_name_H-M 'P 21 21 21'
_atom_sites_solution_hydrogens mixed
_atom_sites_solution_primary direct
_atom_sites_solution_secondary difmap
_audit_creation_method SHELXL-2014/7
_cell_angle_alpha 90
_cell_angle_beta 90
_cell_angle_gamma 90
_cell_formula_units_Z 4
_cell_length_a 10.5046(4)
_cell_length_b 11.1534(4)
_cell_length_c 17.5193(6)
_cell_measurement_reflns_used 9955
_cell_measurement_temperature 100(2)
_cell_measurement_theta_max 67.50
_cell_measurement_theta_min 2.52
_cell_volume 2052.60(13)
_computing_cell_refinement
;
APEX2 (Bruker, 2006)
;
_computing_data_collection
;
APEX2 (Bruker, 2006)
;
_computing_data_reduction
;
SAINT (Bruker, 2005)
;
_computing_molecular_graphics
;
SHELXTL (Sheldrick, 2008<i>b</i>)
;
_computing_publication_material
;
SHELXTL (Sheldrick, 2008<i>b</i>)
;
_computing_structure_refinement
;
SHELXL2014 (Sheldrick, 2014)
;
_computing_structure_solution
;
SHELXTL (Sheldrick, 2008<i>b</i>)
;
_diffrn_ambient_temperature 100(2)
_diffrn_measured_fraction_theta_full 0.971
_diffrn_measured_fraction_theta_max 0.943
_diffrn_measurement_device_type 'Bruker SMART CCD APEXII area-detector'
_diffrn_measurement_method '\f and \w'
_diffrn_radiation_type CuK\a
_diffrn_radiation_wavelength 1.54178
_diffrn_reflns_av_R_equivalents 0.0465
_diffrn_reflns_limit_h_max 12
_diffrn_reflns_limit_h_min -11
_diffrn_reflns_limit_k_max 13
_diffrn_reflns_limit_k_min -13
_diffrn_reflns_limit_l_max 20
_diffrn_reflns_limit_l_min -19
_diffrn_reflns_number 24150
_diffrn_reflns_theta_full 67.500
_diffrn_reflns_theta_max 69.494
_diffrn_reflns_theta_min 4.700
_exptl_absorpt_coefficient_mu 18.396
_exptl_absorpt_correction_T_max 0.237
_exptl_absorpt_correction_T_min 0.101
_exptl_absorpt_correction_type numerical
_exptl_absorpt_process_details
;
(SADABS; Sheldrick, 2008<i>a</i>)
;
_exptl_crystal_colour orange
_exptl_crystal_density_diffrn 1.990
_exptl_crystal_description rod
_exptl_crystal_F_000 1184
_exptl_crystal_size_max 0.230
_exptl_crystal_size_mid 0.190
_exptl_crystal_size_min 0.110
_refine_diff_density_max 1.658
_refine_diff_density_min -2.415
_refine_ls_abs_structure_details
;
 Refined as an inversion twin.
;
_refine_ls_abs_structure_Flack 0.45(3)
_refine_ls_extinction_method none
_refine_ls_goodness_of_fit_ref 1.078
_refine_ls_hydrogen_treatment mixed
_refine_ls_matrix_type full
_refine_ls_number_parameters 250
_refine_ls_number_reflns 3554
_refine_ls_number_restraints 37
_refine_ls_restrained_S_all 1.075
_refine_ls_R_factor_all 0.0403
_refine_ls_R_factor_gt 0.0393
_refine_ls_shift/su_max 0.000
_refine_ls_shift/su_mean 0.000
_refine_ls_structure_factor_coef Fsqd
_refine_ls_weighting_details 'w=1/[\s^2^(Fo^2^)+(0.0361P)^2^+26.5568P] where P=(Fo^2^+2Fc^2^)/3'
_refine_ls_weighting_scheme calc
_refine_ls_wR_factor_gt 0.0953
_refine_ls_wR_factor_ref 0.0959
_reflns_number_gt 3479
_reflns_number_total 3554
_reflns_threshold_expression I>2\s(I)
_cod_data_source_file fg3326sup1.cif
_cod_data_source_block III
_cod_database_code 2019758
_cod_database_fobs_code 2019758
_shelx_space_group_comment
;
The symmetry employed for this shelxl refinement is uniquely defined
by the following loop, which should always be used as a source of
symmetry information in preference to the above space-group names.
They are only intended as comments.
;

loop_
_space_group_symop_operation_xyz
'x, y, z'
'-x+1/2, -y, z+1/2'
'x+1/2, -y+1/2, -z'
'-x, y+1/2, -z+1/2'

loop_
_atom_site_type_symbol
_atom_site_label
_atom_site_fract_x
_atom_site_fract_y
_atom_site_fract_z
_atom_site_U_iso_or_equiv
_atom_site_adp_type
_atom_site_calc_flag
_atom_site_occupancy
Au Au1 -0.25988(5) 0.56871(4) 0.73961(3) 0.02131(17) Uani d 1
Cl Cl1 -0.1087(3) 0.4661(3) 0.6703(2) 0.0243(8) Uani d 1
Cl Cl2 -0.4186(3) 0.4495(3) 0.68729(18) 0.0165(6) Uani d 1
Cl Cl3 -0.4104(3) 0.6774(3) 0.8065(2) 0.0208(7) Uani d 1
Cl Cl4 -0.1020(3) 0.6797(3) 0.7969(2) 0.0238(7) Uani d 1
O O1 0.1064(9) 0.4066(8) 0.8349(6) 0.028(2) Uani d 1
O O2 0.2999(8) 0.0654(9) 0.9967(5) 0.030(2) Uani d 1
O O3 0.5179(10) 0.0964(10) 0.9978(6) 0.039(3) Uani d 1
N N1 0.1920(10) 0.5795(9) 0.7451(6) 0.026(2) Uani d 1
H H1 0.114(5) 0.581(13) 0.769(6) 0.031 Uiso d 1
C C1 0.3050(13) 0.3437(11) 0.8823(8) 0.021(3) Uani d 1
C C2 0.2480(18) 0.2434(10) 0.9192(6) 0.027(3) Uani d 1
H H2 0.1587 0.2302 0.9191 0.032 Uiso calc 1
C C3 0.3314(14) 0.1671(12) 0.9549(8) 0.026(3) Uani d 1
C C4 0.4579(13) 0.1849(13) 0.9577(8) 0.026(3) Uani d 1
C C5 0.5162(14) 0.2821(14) 0.9232(8) 0.032(3) Uani d 1
H H5 0.6059 0.2928 0.9239 0.038 Uiso calc 1
C C6 0.4347(15) 0.3633(14) 0.8872(8) 0.031(3) Uani d 1
H H6 0.4695 0.4341 0.8655 0.037 Uiso calc 1
C C7 0.2178(13) 0.4277(12) 0.8428(7) 0.026(3) Uani d 1
C C8 0.2704(16) 0.5474(11) 0.8150(7) 0.032(3) Uani d 1
H H8A 0.3603 0.5456 0.8052 0.038 Uiso d 0.5133
H H8AA 0.3531 0.5284 0.7950 0.038 Uiso d 0.4867
C C9 0.2175(14) 0.4997(12) 0.6775(7) 0.028(3) Uani d 1
H H9A 0.1628 0.4275 0.6794 0.034 Uiso calc 1
H H9B 0.3077 0.4740 0.6768 0.034 Uiso calc 1
C C10 0.1869(17) 0.5748(19) 0.6073(9) 0.052(5) Uani d 1
H H10A 0.1162 0.5386 0.5779 0.062 Uiso calc 1
H H10B 0.2623 0.5819 0.5738 0.062 Uiso calc 1
C C11 0.1477(15) 0.6995(15) 0.6394(11) 0.044(4) Uani d 1
H H11A 0.1796 0.7649 0.6063 0.053 Uiso calc 1
H H11B 0.0540 0.7062 0.6437 0.053 Uiso calc 1
C C12 0.2085(16) 0.7042(13) 0.7159(8) 0.039(4) Uani d 1
H H12A 0.1653 0.7630 0.7494 0.047 Uiso calc 1
H H12B 0.2998 0.7255 0.7118 0.047 Uiso calc 1
C C13 0.231(4) 0.651(2) 0.8644(10) 0.047(9) Uani d 0.51(4)
H H13A 0.1721 0.6997 0.8330 0.51(4) Uiso calc 0.51(4)
H H13B 0.3084 0.7003 0.8716 0.51(4) Uiso calc 0.51(4)
C C13A 0.297(3) 0.633(2) 0.8819(13) 0.011(6) Uani d 0.49(4)
H H13C 0.3906 0.6428 0.8788 0.487 Uiso calc 0.49(4)
H H13D 0.2617 0.7094 0.8629 0.487 Uiso calc 0.49(4)
C C14 0.169(3) 0.642(2) 0.9432(12) 0.044(10) Uani d 0.51(4)
H H14A 0.1837 0.5604 0.9640 0.51(4) Uiso calc 0.51(4)
H H14B 0.0759 0.6531 0.9379 0.51(4) Uiso calc 0.51(4)
C C14A 0.279(3) 0.640(2) 0.9466(12) 0.042(10) Uani d 0.49(4)
H H14C 0.3638 0.6246 0.9692 0.487 Uiso calc 0.49(4)
H H14D 0.2284 0.5669 0.9580 0.487 Uiso calc 0.49(4)
C C15 0.221(2) 0.7347(14) 0.9993(10) 0.065(6) Uani d 1
H H15A 0.1593 0.7477 1.0403 0.097 Uiso calc 0.51(4)
H H15B 0.2366 0.8103 0.9724 0.097 Uiso calc 0.51(4)
H H15C 0.3013 0.7054 1.0212 0.097 Uiso calc 0.51(4)
H H15D 0.3055 0.7612 0.9823 0.097 Uiso calc 0.49(4)
H H15E 0.2282 0.6986 1.0501 0.097 Uiso calc 0.49(4)
H H15F 0.1635 0.8036 1.0014 0.097 Uiso calc 0.49(4)
C C16 0.4192(15) 0.0127(15) 1.0181(9) 0.036(4) Uani d 1
H H16A 0.4318 -0.0641 0.9909 0.043 Uiso calc 1
H H16B 0.4209 -0.0030 1.0737 0.043 Uiso calc 1

loop_
_atom_site_aniso_label
_atom_site_aniso_U_11
_atom_site_aniso_U_22
_atom_site_aniso_U_33
_atom_site_aniso_U_12
_atom_site_aniso_U_13
_atom_site_aniso_U_23
Au1 0.0199(3) 0.0167(2) 0.0274(3) -0.0004(2) 0.0005(2) 0.00284(18)
Cl1 0.0191(16) 0.0164(15) 0.037(2) 0.0031(12) 0.0047(13) 0.0007(13)
Cl2 0.0132(13) 0.0117(13) 0.0247(15) -0.0056(11) 0.0005(11) -0.0017(12)
Cl3 0.0115(14) 0.0198(16) 0.0309(18) 0.0015(12) 0.0082(13) -0.0100(14)
Cl4 0.0222(17) 0.0199(16) 0.0293(18) -0.0017(13) -0.0045(14) -0.0008(14)
O1 0.027(6) 0.025(5) 0.031(5) -0.004(4) -0.007(4) 0.000(4)
O2 0.031(5) 0.026(5) 0.032(5) -0.006(5) -0.008(4) 0.005(4)
O3 0.032(6) 0.051(7) 0.034(6) -0.007(5) -0.007(5) 0.017(5)
N1 0.026(5) 0.023(5) 0.029(6) 0.009(5) 0.009(5) 0.001(5)
C1 0.026(7) 0.013(6) 0.025(7) -0.006(5) 0.009(5) 0.001(5)
C2 0.036(8) 0.024(6) 0.021(6) 0.004(8) 0.000(8) -0.005(4)
C3 0.040(9) 0.021(7) 0.017(7) 0.000(6) 0.000(6) 0.000(5)
C4 0.023(7) 0.031(8) 0.023(7) -0.007(6) 0.000(6) -0.003(6)
C5 0.022(8) 0.044(9) 0.028(8) -0.008(7) 0.002(6) 0.001(7)
C6 0.034(9) 0.039(8) 0.020(7) -0.006(7) 0.004(6) 0.000(6)
C7 0.031(8) 0.021(6) 0.025(6) -0.001(7) 0.003(5) -0.005(5)
C8 0.051(10) 0.024(6) 0.021(6) -0.006(7) -0.005(7) -0.001(5)
C9 0.029(9) 0.030(7) 0.024(7) 0.006(6) -0.001(6) -0.002(5)
C10 0.047(10) 0.073(13) 0.034(9) -0.021(11) -0.003(7) 0.016(10)
C11 0.021(8) 0.043(9) 0.068(12) 0.001(7) -0.004(8) 0.029(9)
C12 0.051(10) 0.030(7) 0.037(8) 0.008(7) 0.017(7) 0.018(6)
C13 0.052(15) 0.040(12) 0.050(13) 0.001(11) 0.004(12) -0.001(10)
C13A 0.012(7) 0.011(7) 0.011(7) -0.001(3) -0.002(3) 0.001(3)
C14 0.038(15) 0.038(13) 0.055(15) -0.002(10) -0.008(11) -0.011(11)
C14A 0.042(15) 0.038(13) 0.046(14) 0.002(10) -0.016(11) -0.007(10)
C15 0.091(17) 0.042(10) 0.060(11) -0.009(11) 0.035(12) -0.014(8)
C16 0.024(8) 0.048(9) 0.035(9) -0.005(7) -0.005(7) 0.007(7)

loop_
_atom_type_symbol
_atom_type_description
_atom_type_scat_dispersion_real
_atom_type_scat_dispersion_imag
_atom_type_scat_source
C C 0.0181 0.0091 'International Tables Vol C Tables 4.2.6.8 and 6.1.1.4'
H H 0.0000 0.0000 'International Tables Vol C Tables 4.2.6.8 and 6.1.1.4'
Au Au -4.4197 7.2980 'International Tables Vol C Tables 4.2.6.8 and 6.1.1.4'
Cl Cl 0.3639 0.7018 'International Tables Vol C Tables 4.2.6.8 and 6.1.1.4'
N N 0.0311 0.0180 'International Tables Vol C Tables 4.2.6.8 and 6.1.1.4'
O O 0.0492 0.0322 'International Tables Vol C Tables 4.2.6.8 and 6.1.1.4'

loop_
_geom_angle_atom_site_label_1
_geom_angle_atom_site_label_2
_geom_angle_atom_site_label_3
_geom_angle
Cl4 Au1 Cl1 90.02(12)
Cl4 Au1 Cl3 89.41(10)
Cl1 Au1 Cl3 178.02(13)
Cl4 Au1 Cl2 176.92(12)
Cl1 Au1 Cl2 90.13(10)
Cl3 Au1 Cl2 90.54(11)
C3 O2 C16 105.3(11)
C4 O3 C16 105.3(11)
C12 N1 C9 105.1(10)
C12 N1 C8 115.6(11)
C9 N1 C8 113.5(9)
C12 N1 H1 104(9)
C9 N1 H1 122(8)
C8 N1 H1 96(7)
C6 C1 C2 120.7(14)
C6 C1 C7 122.6(12)
C2 C1 C7 116.6(12)
C3 C2 C1 115.2(15)
C3 C2 H2 122.4
C1 C2 H2 122.4
C4 C3 C2 123.7(14)
C4 C3 O2 109.7(12)
C2 C3 O2 126.5(14)
C3 C4 O3 111.6(12)
C3 C4 C5 122.5(14)
O3 C4 C5 125.9(13)
C4 C5 C6 115.7(14)
C4 C5 H5 122.1
C6 C5 H5 122.1
C1 C6 C5 122.0(14)
C1 C6 H6 119.0
C5 C6 H6 119.0
O1 C7 C1 122.2(12)
O1 C7 C8 119.2(12)
C1 C7 C8 118.6(12)
C13 C8 N1 97.7(14)
C13 C8 C7 112.9(15)
N1 C8 C7 105.5(11)
C13 C8 C13A 30.0(13)
N1 C8 C13A 124.7(14)
C7 C8 C13A 111.4(13)
C13 C8 H8A 113.0
N1 C8 H8A 113.3
C7 C8 H8A 113.3
C13A C8 H8A 88.3
C13 C8 H8AA 129.0
N1 C8 H8AA 104.4
C7 C8 H8AA 104.5
C13A C8 H8AA 104.5
H8A C8 H8AA 16.3
N1 C9 C10 105.8(12)
N1 C9 H9A 110.6
C10 C9 H9A 110.6
N1 C9 H9B 110.6
C10 C9 H9B 110.6
H9A C9 H9B 108.7
C9 C10 C11 104.9(13)
C9 C10 H10A 110.8
C11 C10 H10A 110.8
C9 C10 H10B 110.8
C11 C10 H10B 110.8
H10A C10 H10B 108.9
C12 C11 C10 104.1(13)
C12 C11 H11A 110.9
C10 C11 H11A 110.9
C12 C11 H11B 110.9
C10 C11 H11B 110.9
H11A C11 H11B 109.0
C11 C12 N1 103.1(13)
C11 C12 H12A 111.1
N1 C12 H12A 111.1
C11 C12 H12B 111.1
N1 C12 H12B 111.1
H12A C12 H12B 109.1
C8 C13 C14 126(2)
C8 C13 H13A 105.8
C14 C13 H13A 105.8
C8 C13 H13B 105.8
C14 C13 H13B 105.8
H13A C13 H13B 106.2
C14A C13A C8 140(3)
C14A C13A H13C 102.1
C8 C13A H13C 102.1
C14A C13A H13D 102.1
C8 C13A H13D 102.1
H13C C13A H13D 104.8
C13 C14 C15 112.4(15)
C13 C14 H14A 109.1
C15 C14 H14A 109.1
C13 C14 H14B 109.1
C15 C14 H14B 109.1
H14A C14 H14B 107.8
C13A C14A C15 135(2)
C13A C14A H14C 103.5
C15 C14A H14C 103.5
C13A C14A H14D 103.5
C15 C14A H14D 103.5
H14C C14A H14D 105.3
C14 C15 C14A 44.4(18)
C14 C15 H15A 109.5
C14A C15 H15A 143.9
C14 C15 H15B 109.5
C14A C15 H15B 103.9
H15A C15 H15B 109.5
C14 C15 H15C 109.5
C14A C15 H15C 70.4
H15A C15 H15C 109.5
H15B C15 H15C 109.5
C14 C15 H15D 109.5
C14A C15 H15D 70.6
H15A C15 H15D 141.1
H15B C15 H15D 56.3
H15C C15 H15D 56.3
C14 C15 H15E 109.5
C14A C15 H15E 103.6
H15A C15 H15E 56.3
H15B C15 H15E 141.1
H15C C15 H15E 56.3
H15D C15 H15E 109.5
C14 C15 H15F 109.5
C14A C15 H15F 144.2
H15A C15 H15F 56.3
H15B C15 H15F 56.3
H15C C15 H15F 141.1
H15D C15 H15F 109.5
H15E C15 H15F 109.5
O2 C16 O3 107.4(12)
O2 C16 H16A 110.2
O3 C16 H16A 110.2
O2 C16 H16B 110.2
O3 C16 H16B 110.2
H16A C16 H16B 108.5

loop_
_geom_bond_atom_site_label_1
_geom_bond_atom_site_label_2
_geom_bond_distance
Au1 Cl4 2.300(3)
Au1 Cl1 2.304(3)
Au1 Cl3 2.312(3)
Au1 Cl2 2.321(3)
O1 C7 1.201(16)
O2 C3 1.389(16)
O2 C16 1.434(18)
O3 C4 1.366(17)
O3 C16 1.439(18)
N1 C12 1.492(17)
N1 C9 1.505(16)
N1 C8 1.519(17)
N1 H1 0.920(3)
C1 C6 1.38(2)
C1 C2 1.424(18)
C1 C7 1.482(19)
C2 C3 1.37(2)
C2 H2 0.9500
C3 C4 1.34(2)
C4 C5 1.38(2)
C5 C6 1.40(2)
C5 H5 0.9500
C6 H6 0.9500
C7 C8 1.525(18)
C8 C13 1.50(2)
C8 C13A 1.54(2)
C8 H8A 0.9601
C8 H8AA 0.9603
C9 C10 1.52(2)
C9 H9A 0.9900
C9 H9B 0.9900
C10 C11 1.56(3)
C10 H10A 0.9900
C10 H10B 0.9900
C11 C12 1.48(2)
C11 H11A 0.9900
C11 H11B 0.9900
C12 H12A 0.9900
C12 H12B 0.9900
C13 C14 1.529(3)
C13 H13A 0.9900
C13 H13B 0.9900
C13A C14A 1.15(3)
C13A H13C 0.9900
C13A H13D 0.9900
C14 C15 1.530(3)
C14 H14A 0.9900
C14 H14B 0.9900
C14A C15 1.531(3)
C14A H14C 0.9900
C14A H14D 0.9900
C15 H15A 0.9800
C15 H15B 0.9800
C15 H15C 0.9800
C15 H15D 0.9800
C15 H15E 0.9800
C15 H15F 0.9800
C16 H16A 0.9900
C16 H16B 0.9900

loop_
_geom_hbond_atom_site_label_D
_geom_hbond_atom_site_label_H
_geom_hbond_atom_site_label_A
_geom_hbond_site_symmetry_A
_geom_hbond_distance_DH
_geom_hbond_distance_HA
_geom_hbond_distance_DA
_geom_hbond_angle_DHA
_geom_hbond_publ_flag
N1 H1 Cl4 1_555 0.920(3) 2.57(7) 3.410(10) 151(11) yes

loop_
_geom_torsion_atom_site_label_1
_geom_torsion_atom_site_label_2
_geom_torsion_atom_site_label_3
_geom_torsion_atom_site_label_4
_geom_torsion
C6 C1 C2 C3 -3.5(18)
C7 C1 C2 C3 179.7(11)
C1 C2 C3 C4 1.7(19)
C1 C2 C3 O2 177.9(11)
C16 O2 C3 C4 -6.8(15)
C16 O2 C3 C2 176.5(13)
C2 C3 C4 O3 179.0(12)
O2 C3 C4 O3 2.3(16)
C2 C3 C4 C5 -1(2)
O2 C3 C4 C5 -177.8(12)
C16 O3 C4 C3 3.3(16)
C16 O3 C4 C5 -176.6(15)
C3 C4 C5 C6 2(2)
O3 C4 C5 C6 -178.1(13)
C2 C1 C6 C5 5(2)
C7 C1 C6 C5 -178.5(13)
C4 C5 C6 C1 -4(2)
C6 C1 C7 O1 175.5(13)
C2 C1 C7 O1 -7.7(18)
C6 C1 C7 C8 -7.7(19)
C2 C1 C7 C8 169.1(10)
C12 N1 C8 C13 52.4(18)
C9 N1 C8 C13 174.0(16)
C12 N1 C8 C7 168.8(11)
C9 N1 C8 C7 -69.6(14)
C12 N1 C8 C13A 38(2)
C9 N1 C8 C13A 159.7(16)
O1 C7 C8 C13 73(2)
C1 C7 C8 C13 -104.4(19)
O1 C7 C8 N1 -33.0(15)
C1 C7 C8 N1 150.1(11)
O1 C7 C8 C13A 104.9(17)
C1 C7 C8 C13A -72.0(18)
C12 N1 C9 C10 -25.8(14)
C8 N1 C9 C10 -153.1(12)
N1 C9 C10 C11 1.7(15)
C9 C10 C11 C12 23.1(16)
C10 C11 C12 N1 -39.0(15)
C9 N1 C12 C11 40.7(14)
C8 N1 C12 C11 166.7(12)
N1 C8 C13 C14 123(3)
C7 C8 C13 C14 12(4)
C13A C8 C13 C14 -81(3)
C13 C8 C13A C14A 89(4)
N1 C8 C13A C14A 118(3)
C7 C8 C13A C14A -10(4)
C8 C13 C14 C15 139(3)
C8 C13A C14A C15 -127(4)
C13 C14 C15 C14A -52.5(17)
C13A C14A C15 C14 77(4)
C3 O2 C16 O3 8.7(15)
C4 O3 C16 O2 -7.4(15)
